data_7050875
loop_
_publ_author_name
'Wang, Quan-Ming'
'Kay Lee, Hung'
'Mak, Thomas C. W.'

_publ_section_title
;
 A mixed-valent silver(I, II) complex containing a self-assembled
 silver(I) cluster dimer with encapsulated acetylide dianionIn memory
 of Dr Richard K. McMullan (1929--2002).
;
_journal_issue 5
_journal_name_full 'New Journal of Chemistry'
_journal_page_first 513
_journal_paper_doi 10.1039/b202709g
_journal_volume 26
_journal_year 2002
_chemical_formula_sum 'C94 H116 Ag25 F72 N12 O58'
_chemical_formula_weight 6406.74
_chemical_name_systematic
; 
? 
;
_space_group_IT_number 2
_symmetry_cell_setting triclinic
_symmetry_space_group_name_Hall '-P 1'
_symmetry_space_group_name_H-M 'P -1'
_atom_sites_solution_hydrogens geom
_atom_sites_solution_primary direct
_atom_sites_solution_secondary difmap
_audit_creation_method SHELXL-97
_cell_angle_alpha 87.8850(10)
_cell_angle_beta 81.1620(10)
_cell_angle_gamma 78.9360(10)
_cell_formula_units_Z 1
_cell_length_a 12.7452(6)
_cell_length_b 13.4695(6)
_cell_length_c 25.3239(12)
_cell_measurement_temperature 293(2)
_cell_volume 4215.8(3)
_computing_structure_refinement 'SHELXL-97 (Sheldrick, 1997)'
_computing_structure_solution 'SHELXS-97 (Sheldrick, 1990)'
_diffrn_ambient_temperature 293(2)
_diffrn_measured_fraction_theta_full 0.975
_diffrn_measured_fraction_theta_max 0.975
_diffrn_radiation_monochromator graphite
_diffrn_radiation_source 'fine-focus sealed tube'
_diffrn_radiation_type MoK\a
_diffrn_radiation_wavelength 0.71073
_diffrn_reflns_av_R_equivalents 0.0208
_diffrn_reflns_av_sigmaI/netI 0.0342
_diffrn_reflns_limit_h_max 16
_diffrn_reflns_limit_h_min -16
_diffrn_reflns_limit_k_max 17
_diffrn_reflns_limit_k_min -17
_diffrn_reflns_limit_l_max 19
_diffrn_reflns_limit_l_min -33
_diffrn_reflns_number 28164
_diffrn_reflns_theta_full 28.01
_diffrn_reflns_theta_max 28.01
_diffrn_reflns_theta_min 1.54
_exptl_absorpt_coefficient_mu 2.988
_exptl_absorpt_correction_T_max 1.0000
_exptl_absorpt_correction_T_min 0.6574
_exptl_absorpt_correction_type SADABS
_exptl_crystal_colour dark-red
_exptl_crystal_density_diffrn 2.524
_exptl_crystal_density_method 'not measured'
_exptl_crystal_description block
_exptl_crystal_F_000 3051
_exptl_crystal_size_max 0.60
_exptl_crystal_size_mid 0.40
_exptl_crystal_size_min 0.30
_refine_diff_density_max 1.465
_refine_diff_density_min -1.892
_refine_diff_density_rms 0.137
_refine_ls_extinction_coef 0.00012(6)
_refine_ls_extinction_expression Fc^*^=kFc[1+0.001xFc^2^\l^3^/sin(2\q)]^-1/4^
_refine_ls_extinction_method SHELXL
_refine_ls_goodness_of_fit_ref 1.065
_refine_ls_hydrogen_treatment mixed
_refine_ls_matrix_type full
_refine_ls_number_parameters 1187
_refine_ls_number_reflns 19834
_refine_ls_number_restraints 102
_refine_ls_restrained_S_all 1.071
_refine_ls_R_factor_all 0.0661
_refine_ls_R_factor_gt 0.0469
_refine_ls_shift/su_max 0.001
_refine_ls_shift/su_mean 0.000
_refine_ls_structure_factor_coef Fsqd
_refine_ls_weighting_details 'calc w=1/[\s^2^(Fo^2^)+(0.0836P)^2^+1.5070P] where P=(Fo^2^+2Fc^2^)/3'
_refine_ls_weighting_scheme calc
_refine_ls_wR_factor_gt 0.1348
_refine_ls_wR_factor_ref 0.1449
_reflns_number_gt 14427
_reflns_number_total 19834
_reflns_threshold_expression >2sigma(I)
_cod_data_source_file b202709g.txt
_cod_data_source_block f118a
_cod_depositor_comments
;
The following automatic conversions were performed:
'_symmetry_cell_setting' value 'Triclinic' changed to 'triclinic'
according to '/home/saulius/struct/CIF-dictionaries/cif_core.dic'
dictionary named 'cif_core.dic' version 2.4.1 from 2010-06-29.

Automatic conversion script
Id: cif_fix_enum 1527 2010-12-29 10:47:43Z saulius 
;
_cod_original_sg_symbol_H-M P-1
_cod_database_code 7050875

loop_
_symmetry_equiv_pos_as_xyz
'x, y, z'
'-x, -y, -z'

loop_
_atom_site_label
_atom_site_type_symbol
_atom_site_fract_x
_atom_site_fract_y
_atom_site_fract_z
_atom_site_U_iso_or_equiv
_atom_site_adp_type
_atom_site_occupancy
_atom_site_symmetry_multiplicity
_atom_site_calc_flag
_atom_site_refinement_flags
_atom_site_disorder_assembly
_atom_site_disorder_group
Ag1 Ag 0.27267(5) 0.36851(4) -0.267612(19) 0.05519(14) Uani 1 1 d . . .
Ag2 Ag 0.27065(4) 0.26585(4) -0.158016(19) 0.05021(13) Uani 1 1 d . . .
Ag3 Ag 0.30061(4) 0.12388(4) -0.282675(19) 0.04979(13) Uani 1 1 d . . .
Ag4 Ag -0.04072(4) 0.32173(4) -0.266048(18) 0.04694(12) Uani 1 1 d . . .
Ag5 Ag 0.00683(4) 0.28697(4) -0.159036(18) 0.05266(13) Uani 1 1 d . . .
Ag6 Ag 0.07021(4) 0.11379(4) -0.27389(2) 0.04865(12) Uani 1 1 d . . .
Ag7 Ag 0.15187(4) 0.29087(4) -0.344464(18) 0.04934(13) Uani 1 1 d . . .
Ag8 Ag 0.17264(4) 0.09673(4) -0.175315(18) 0.04643(12) Uani 1 1 d . . .
Ag9 Ag 0.11187(5) 0.46731(5) -0.13782(3) 0.07053(17) Uani 1 1 d . . .
Ag10 Ag 0.10559(5) -0.06026(5) -0.05888(2) 0.06668(16) Uani 1 1 d . . .
Ag11 Ag -0.29364(6) 0.26326(7) -0.29508(3) 0.0851(2) Uani 1 1 d . . .
Ag12 Ag 0.5000 0.5000 0.0000 0.04376(15) Uani 1 2 d S . .
Ag13 Ag -0.22293(4) 0.75270(4) -0.39413(2) 0.04893(12) Uani 1 1 d . . .
C1 C 0.1319(5) 0.2568(5) -0.2582(2) 0.0454(13) Uani 1 1 d . . .
C2 C 0.1736(5) 0.2511(5) -0.2180(2) 0.0432(13) Uani 1 1 d . . .
O11 O 0.3269(5) 0.1750(4) -0.0872(2) 0.0680(15) Uani 1 1 d . . .
O12 O 0.2040(4) 0.0770(4) -0.08373(18) 0.0586(12) Uani 1 1 d . . .
O21 O 0.3784(4) 0.3802(4) -0.14515(18) 0.0595(12) Uani 1 1 d . . .
O22 O 0.4207(5) 0.4033(6) -0.2330(2) 0.0820(19) Uani 1 1 d . . .
O31 O 0.4393(4) 0.0385(4) -0.2397(2) 0.0686(15) Uani 1 1 d . . .
O32 O 0.3264(4) -0.0386(4) -0.1840(2) 0.0695(15) Uani 1 1 d . . .
O41 O 0.0276(3) 0.2813(4) -0.40436(17) 0.0517(11) Uani 1 1 d . . .
O42 O -0.1138(4) 0.2789(5) -0.34161(17) 0.0632(14) Uani 1 1 d . . .
O51 O 0.1678(5) 0.5356(5) -0.2171(3) 0.0799(16) Uani 1 1 d . . .
O52 O 0.1977(5) 0.6355(4) -0.1563(2) 0.0771(16) Uani 1 1 d . . .
O61 O 0.3428(4) 0.4330(4) -0.3478(2) 0.0635(13) Uani 1 1 d . . .
O62 O 0.1881(4) 0.4491(4) -0.3813(3) 0.0787(18) Uani 1 1 d . . .
O71 O 0.1102(4) 0.3907(4) -0.0602(2) 0.0702(15) Uani 1 1 d . . .
O72 O 0.0050(4) 0.2775(4) -0.06743(17) 0.0545(11) Uani 1 1 d . . .
O81 O 0.1117(4) 0.0390(5) -0.3560(2) 0.0756(16) Uani 1 1 d . . .
O82 O 0.2846(5) 0.0048(5) -0.3443(2) 0.0766(16) Uani 1 1 d . . .
O91 O -0.0843(4) 0.4619(4) -0.1589(2) 0.0629(13) Uani 1 1 d . . .
O92 O -0.1235(4) 0.4815(4) -0.24223(19) 0.0606(13) Uani 1 1 d . . .
O101 O 0.4220(4) 0.1899(4) -0.35013(19) 0.0613(13) Uani 1 1 d . . .
O102 O 0.3061(3) 0.2316(4) -0.40891(17) 0.0552(12) Uani 1 1 d . . .
O111 O -0.0151(5) -0.0007(4) -0.2298(2) 0.0656(14) Uani 1 1 d . . .
O112 O 0.0535(5) -0.0083(4) -0.1539(2) 0.0669(14) Uani 1 1 d . . .
O121 O -0.1408(4) 0.2047(4) -0.1450(2) 0.0652(13) Uani 1 1 d . . .
O122 O -0.1868(4) 0.2432(4) -0.2252(2) 0.0661(14) Uani 1 1 d . . .
C11 C 0.2824(5) 0.1044(5) -0.0693(2) 0.0439(13) Uani 1 1 d D . .
C12 C 0.3239(5) 0.0495(4) -0.0225(2) 0.064(2) Uani 1 1 d D . .
C21 C 0.4293(6) 0.4115(5) -0.1858(3) 0.0528(15) Uani 1 1 d D . .
C22 C 0.5133(5) 0.4712(4) -0.1760(2) 0.0591(18) Uani 1 1 d D . .
C31 C 0.4163(5) -0.0253(5) -0.2047(3) 0.0510(15) Uani 1 1 d D . .
C32 C 0.5104(5) -0.0967(5) -0.1873(3) 0.073(2) Uani 1 1 d D . .
C41 C -0.0637(5) 0.2687(5) -0.3874(2) 0.0416(12) Uani 1 1 d D . .
C42 C -0.1270(4) 0.2392(4) -0.4282(2) 0.0593(18) Uani 1 1 d D . .
C51 C 0.1991(6) 0.6097(5) -0.2015(3) 0.0572(17) Uani 1 1 d D . .
C52 C 0.2438(7) 0.6778(6) -0.2424(3) 0.084(3) Uani 1 1 d D . .
C61 C 0.2791(5) 0.4658(5) -0.3781(3) 0.0514(15) Uani 1 1 d D . .
C62 C 0.3163(5) 0.5361(5) -0.4206(3) 0.072(2) Uani 1 1 d D . .
C71 C 0.0537(5) 0.3266(5) -0.0430(2) 0.0461(14) Uani 1 1 d D . .
C72 C 0.0465(4) 0.3066(4) 0.0169(2) 0.0525(16) Uani 1 1 d D . .
C81 C 0.2088(6) 0.0020(5) -0.3682(3) 0.0556(16) Uani 1 1 d D . .
C82 C 0.2367(5) -0.0491(5) -0.4201(3) 0.077(2) Uani 1 1 d D . .
C91 C -0.1243(5) 0.5077(5) -0.1961(3) 0.0464(14) Uani 1 1 d D . .
C92 C -0.1860(6) 0.6133(4) -0.1832(2) 0.067(2) Uani 1 1 d D . .
C101 C 0.3959(4) 0.2162(5) -0.3947(2) 0.0441(13) Uani 1 1 d D . .
C102 C 0.4898(5) 0.2304(4) -0.4366(2) 0.0629(19) Uani 1 1 d D . .
C111 C -0.0048(6) -0.0309(5) -0.1846(3) 0.0530(16) Uani 1 1 d D . .
C112 C -0.0699(5) -0.1090(5) -0.1627(3) 0.079(3) Uani 1 1 d D . .
C121 C -0.1968(5) 0.2034(5) -0.1801(3) 0.0492(14) Uani 1 1 d D . .
C122 C -0.2919(5) 0.1484(4) -0.1677(2) 0.067(2) Uani 1 1 d D . .
F11 F 0.4007(10) -0.0261(8) -0.0373(3) 0.250(8) Uani 1 1 d D . .
F12 F 0.2564(7) 0.0037(8) 0.0087(3) 0.186(5) Uani 1 1 d D . .
F13 F 0.3598(7) 0.1007(4) 0.0109(2) 0.131(3) Uani 1 1 d D . .
F21 F 0.4849(7) 0.5680(4) -0.1854(4) 0.160(4) Uani 1 1 d D . .
F22 F 0.6050(5) 0.4457(7) -0.2072(3) 0.155(4) Uani 1 1 d D . .
F23 F 0.5372(6) 0.4666(6) -0.1275(2) 0.127(3) Uani 1 1 d D . .
F31 F 0.5279(8) -0.0748(8) -0.1399(3) 0.189(5) Uani 1 1 d D . .
F32 F 0.5006(6) -0.1921(5) -0.1870(6) 0.197(5) Uani 1 1 d D . .
F33 F 0.6043(4) -0.0981(6) -0.2171(3) 0.118(2) Uani 1 1 d D . .
F41 F -0.1742(7) 0.3188(5) -0.4529(3) 0.154(3) Uani 1 1 d D . .
F42 F -0.0666(5) 0.1822(7) -0.4668(2) 0.142(3) Uani 1 1 d D . .
F43 F -0.2005(5) 0.1857(5) -0.4091(2) 0.110(2) Uani 1 1 d D . .
F51 F 0.2627(12) 0.6477(8) -0.2915(3) 0.227(7) Uani 1 1 d D . .
F52 F 0.1827(11) 0.7662(7) -0.2480(5) 0.252(8) Uani 1 1 d D . .
F53 F 0.3353(9) 0.7008(14) -0.2352(5) 0.294(10) Uani 1 1 d D . .
F61 F 0.2879(9) 0.5270(8) -0.4675(3) 0.176(4) Uani 1 1 d D . .
F62 F 0.4203(5) 0.5300(9) -0.4316(5) 0.216(6) Uani 1 1 d D . .
F63 F 0.2734(10) 0.6310(4) -0.4116(4) 0.209(6) Uani 1 1 d D . .
F71 F 0.0289(6) 0.3907(4) 0.0448(2) 0.112(2) Uani 1 1 d D . .
F72 F 0.1369(4) 0.2536(6) 0.0291(2) 0.125(3) Uani 1 1 d D . .
F73 F -0.0347(4) 0.2627(5) 0.03639(17) 0.0923(17) Uani 1 1 d D . .
F81 F 0.3302(6) -0.0404(10) -0.4472(3) 0.193(5) Uani 1 1 d D . .
F82 F 0.1683(6) -0.0274(10) -0.4543(3) 0.195(5) Uani 1 1 d D . .
F83 F 0.2488(14) -0.1469(5) -0.4165(3) 0.255(8) Uani 1 1 d D . .
F91 F -0.2915(5) 0.6170(6) -0.1730(4) 0.150(3) Uani 1 1 d D . .
F92 F -0.1842(9) 0.6789(4) -0.2225(2) 0.156(4) Uani 1 1 d D . .
F93 F -0.1691(6) 0.6555(4) -0.1401(2) 0.1014(19) Uani 1 1 d D . .
F101 F 0.5676(4) 0.2627(7) -0.4178(2) 0.135(3) Uani 1 1 d D . .
F102 F 0.5364(6) 0.1452(5) -0.4609(2) 0.126(3) Uani 1 1 d D . .
F103 F 0.4637(5) 0.2925(5) -0.4757(2) 0.104(2) Uani 1 1 d D . .
F111 F -0.1221(8) -0.0881(7) -0.1142(3) 0.169(4) Uani 1 1 d D . .
F112 F -0.0101(6) -0.1957(5) -0.1523(5) 0.170(4) Uani 1 1 d D . .
F113 F -0.1492(5) -0.1191(5) -0.1882(3) 0.1033(19) Uani 1 1 d D . .
F121 F -0.3851(4) 0.2116(5) -0.1653(3) 0.118(2) Uani 1 1 d D . .
F122 F -0.2949(6) 0.0979(6) -0.1218(2) 0.124(3) Uani 1 1 d D . .
F123 F -0.2915(5) 0.0812(4) -0.2044(2) 0.0896(15) Uani 1 1 d D . .
N1 N 0.6753(4) 0.4538(4) -0.0049(2) 0.0455(11) Uani 1 1 d . . .
N2 N 0.4683(5) 0.3460(4) 0.0090(2) 0.0489(12) Uani 1 1 d . . .
N3 N -0.3633(6) 0.8763(5) -0.3931(3) 0.0752(19) Uani 1 1 d . . .
N4 N -0.3181(6) 0.6340(6) -0.3718(3) 0.0738(19) Uani 1 1 d . . .
N5 N -0.0843(5) 0.6289(5) -0.3914(3) 0.0634(16) Uani 1 1 d . . .
N6 N -0.1393(6) 0.8742(6) -0.3746(3) 0.0701(17) Uani 1 1 d . . .
C01 C 0.7173(6) 0.3693(6) -0.0423(3) 0.069(2) Uani 1 1 d . . .
H01A H 0.7952 0.3511 -0.0443 0.082 Uiso 1 1 calc R . .
H01B H 0.7011 0.3900 -0.0777 0.082 Uiso 1 1 calc R . .
C02 C 0.6643(8) 0.2738(7) -0.0230(4) 0.081(2) Uani 1 1 d . . .
H02A H 0.7078 0.2149 -0.0417 0.097 Uiso 1 1 calc R . .
H02B H 0.6685 0.2630 0.0147 0.097 Uiso 1 1 calc R . .
C03 C 0.5434(7) 0.2795(6) -0.0313(3) 0.073(2) Uani 1 1 d . . .
H03A H 0.5340 0.3055 -0.0668 0.087 Uiso 1 1 calc R . .
H03B H 0.5266 0.2121 -0.0284 0.087 Uiso 1 1 calc R . .
C04 C 0.3538(7) 0.3610(6) -0.0008(4) 0.076(2) Uani 1 1 d . . .
H04A H 0.3521 0.3659 -0.0390 0.092 Uiso 1 1 calc R . .
H04B H 0.3235 0.3025 0.0126 0.092 Uiso 1 1 calc R . .
C05 C 0.7133(6) 0.5470(7) -0.0253(4) 0.080(3) Uani 1 1 d . . .
H05A H 0.7122 0.5523 -0.0635 0.096 Uiso 1 1 calc R . .
H05B H 0.7875 0.5424 -0.0194 0.096 Uiso 1 1 calc R . .
C06 C 0.7120(8) 0.4260(8) 0.0471(3) 0.084(3) Uani 1 1 d . . .
H06A H 0.7894 0.4069 0.0420 0.126 Uiso 1 1 calc R . .
H06B H 0.6806 0.3703 0.0625 0.126 Uiso 1 1 calc R . .
H06C H 0.6899 0.4829 0.0707 0.126 Uiso 1 1 calc R . .
C07 C 0.4768(8) 0.3010(7) 0.0622(3) 0.080(2) Uani 1 1 d . . .
H07A H 0.4619 0.2337 0.0628 0.120 Uiso 1 1 calc R . .
H07B H 0.4254 0.3413 0.0884 0.120 Uiso 1 1 calc R . .
H07C H 0.5485 0.2984 0.0701 0.120 Uiso 1 1 calc R . .
C08 C -0.4444(9) 0.8654(10) -0.3473(5) 0.111(4) Uani 1 1 d . . .
H08A H -0.5045 0.9218 -0.3472 0.133 Uiso 1 1 calc R . .
H08B H -0.4134 0.8691 -0.3149 0.133 Uiso 1 1 calc R . .
C09 C -0.4876(8) 0.7669(11) -0.3463(6) 0.122(5) Uani 1 1 d . . .
H09A H -0.5552 0.7753 -0.3219 0.146 Uiso 1 1 calc R . .
H09B H -0.5039 0.7566 -0.3816 0.146 Uiso 1 1 calc R . .
C010 C -0.4141(9) 0.6714(10) -0.3301(4) 0.110(4) Uani 1 1 d . . .
H01C H -0.3882 0.6846 -0.2974 0.132 Uiso 1 1 calc R . .
H01D H -0.4561 0.6183 -0.3224 0.132 Uiso 1 1 calc R . .
C011 C -0.2409(8) 0.5579(7) -0.3476(4) 0.090(3) Uani 1 1 d . . .
H01E H -0.2679 0.4951 -0.3430 0.108 Uiso 1 1 calc R . .
H01F H -0.2343 0.5806 -0.3125 0.108 Uiso 1 1 calc R . .
C012 C -0.1306(9) 0.5393(7) -0.3819(5) 0.093(3) Uani 1 1 d . . .
H01G H -0.0819 0.4888 -0.3645 0.111 Uiso 1 1 calc R . .
H01H H -0.1369 0.5122 -0.4160 0.111 Uiso 1 1 calc R . .
C013 C -0.0301(8) 0.6414(9) -0.3455(4) 0.092(3) Uani 1 1 d . . .
H01I H 0.0304 0.5856 -0.3447 0.110 Uiso 1 1 calc R . .
H01J H -0.0803 0.6384 -0.3129 0.110 Uiso 1 1 calc R . .
C014 C 0.0119(10) 0.7420(10) -0.3470(5) 0.112(4) Uani 1 1 d . . .
H01K H 0.0501 0.7506 -0.3825 0.134 Uiso 1 1 calc R . .
H01L H 0.0639 0.7361 -0.3223 0.134 Uiso 1 1 calc R . .
C015 C -0.0752(10) 0.8398(10) -0.3328(4) 0.104(4) Uani 1 1 d . . .
H01M H -0.1231 0.8269 -0.3008 0.124 Uiso 1 1 calc R . .
H01N H -0.0392 0.8935 -0.3249 0.124 Uiso 1 1 calc R . .
C016 C -0.2295(10) 0.9538(9) -0.3524(6) 0.113(4) Uani 1 1 d . . .
H01O H -0.2035 1.0164 -0.3499 0.136 Uiso 1 1 calc R . .
H01P H -0.2589 0.9346 -0.3167 0.136 Uiso 1 1 calc R . .
C017 C -0.3172(10) 0.9698(7) -0.3879(5) 0.105(4) Uani 1 1 d . . .
H01Q H -0.3751 1.0238 -0.3732 0.126 Uiso 1 1 calc R . .
H01R H -0.2876 0.9911 -0.4231 0.126 Uiso 1 1 calc R . .
C018 C -0.4093(8) 0.8883(8) -0.4432(5) 0.099(3) Uani 1 1 d . . .
H01S H -0.4699 0.9435 -0.4399 0.148 Uiso 1 1 calc R . .
H01T H -0.4325 0.8272 -0.4505 0.148 Uiso 1 1 calc R . .
H01U H -0.3554 0.9021 -0.4719 0.148 Uiso 1 1 calc R . .
C019 C -0.3495(10) 0.5924(8) -0.4203(4) 0.103(4) Uani 1 1 d . . .
H01V H -0.3910 0.5408 -0.4095 0.154 Uiso 1 1 calc R . .
H01W H -0.2854 0.5641 -0.4441 0.154 Uiso 1 1 calc R . .
H01X H -0.3919 0.6460 -0.4383 0.154 Uiso 1 1 calc R . .
C020 C -0.0058(7) 0.6149(9) -0.4405(4) 0.095(3) Uani 1 1 d . . .
H02C H 0.0516 0.5591 -0.4359 0.143 Uiso 1 1 calc R . .
H02D H 0.0235 0.6753 -0.4482 0.143 Uiso 1 1 calc R . .
H02E H -0.0410 0.6011 -0.4696 0.143 Uiso 1 1 calc R . .
C021 C -0.0753(9) 0.9123(9) -0.4216(4) 0.096(3) Uani 1 1 d . . .
H02F H -0.0413 0.9643 -0.4108 0.144 Uiso 1 1 calc R . .
H02G H -0.1219 0.9396 -0.4471 0.144 Uiso 1 1 calc R . .
H02H H -0.0209 0.8579 -0.4375 0.144 Uiso 1 1 calc R . .
O1W O 0.0577(4) -0.0881(4) 0.03739(19) 0.0633(13) Uani 1 1 d . . .
O2W O 0.2371(5) -0.1822(4) -0.1087(2) 0.0727(15) Uani 1 1 d . . .
O3W O -0.4059(5) 0.1470(5) -0.2975(2) 0.0802(17) Uani 1 1 d . . .
O4W O -0.4268(5) 0.3972(5) -0.3223(3) 0.0424(15) Uani 0.60 1 d P . .
O4W' O -0.5003(8) 0.3282(9) -0.3066(4) 0.048(3) Uani 0.40 1 d P . .
O5W O -0.1923(5) 0.7454(6) -0.5013(2) 0.090(2) Uani 1 1 d . . .

loop_
_atom_site_aniso_label
_atom_site_aniso_U_11
_atom_site_aniso_U_22
_atom_site_aniso_U_33
_atom_site_aniso_U_23
_atom_site_aniso_U_13
_atom_site_aniso_U_12
Ag1 0.0673(3) 0.0705(3) 0.0413(2) 0.0103(2) -0.0163(2) -0.0420(3)
Ag2 0.0611(3) 0.0543(3) 0.0458(3) 0.0087(2) -0.0232(2) -0.0266(2)
Ag3 0.0401(2) 0.0606(3) 0.0469(3) 0.0070(2) -0.00769(19) -0.0058(2)
Ag4 0.0418(2) 0.0587(3) 0.0389(2) -0.0016(2) -0.00866(18) -0.0036(2)
Ag5 0.0519(3) 0.0717(3) 0.0333(2) 0.0031(2) -0.00489(19) -0.0109(2)
Ag6 0.0479(3) 0.0491(3) 0.0538(3) -0.0004(2) -0.0101(2) -0.0190(2)
Ag7 0.0411(2) 0.0729(3) 0.0374(2) 0.0085(2) -0.00881(18) -0.0185(2)
Ag8 0.0582(3) 0.0443(2) 0.0437(2) 0.01133(19) -0.0163(2) -0.0220(2)
Ag9 0.0762(4) 0.0708(4) 0.0667(4) 0.0185(3) -0.0049(3) -0.0272(3)
Ag10 0.0811(4) 0.0620(3) 0.0579(3) 0.0051(3) 0.0044(3) -0.0285(3)
Ag11 0.0617(4) 0.1219(6) 0.0811(4) 0.0021(4) -0.0141(3) -0.0382(4)
Ag12 0.0332(3) 0.0345(3) 0.0639(4) -0.0031(3) -0.0019(3) -0.0112(2)
Ag13 0.0457(2) 0.0524(3) 0.0487(3) 0.0013(2) -0.01113(19) -0.0066(2)
C1 0.046(3) 0.048(3) 0.048(3) 0.005(3) -0.021(3) -0.010(3)
C2 0.051(3) 0.043(3) 0.042(3) 0.007(2) -0.019(3) -0.014(3)
O11 0.088(4) 0.066(3) 0.070(3) 0.028(3) -0.042(3) -0.045(3)
O12 0.071(3) 0.070(3) 0.049(2) 0.022(2) -0.026(2) -0.041(3)
O21 0.074(3) 0.070(3) 0.047(2) 0.006(2) -0.015(2) -0.043(3)
O22 0.070(3) 0.149(6) 0.045(3) -0.004(3) -0.009(2) -0.064(4)
O31 0.049(3) 0.081(4) 0.076(3) 0.040(3) -0.015(2) -0.014(2)
O32 0.060(3) 0.053(3) 0.087(4) 0.016(3) 0.010(3) -0.009(2)
O41 0.044(2) 0.077(3) 0.039(2) 0.005(2) -0.0092(18) -0.022(2)
O42 0.053(3) 0.111(4) 0.032(2) -0.004(2) -0.0050(19) -0.033(3)
O51 0.086(4) 0.074(4) 0.086(4) -0.012(3) 0.000(3) -0.038(3)
O52 0.106(5) 0.070(4) 0.055(3) 0.007(3) -0.008(3) -0.021(3)
O61 0.066(3) 0.076(3) 0.054(3) 0.015(3) -0.013(2) -0.027(3)
O62 0.051(3) 0.066(3) 0.121(5) 0.032(3) -0.018(3) -0.017(2)
O71 0.075(3) 0.086(4) 0.064(3) 0.025(3) -0.022(3) -0.047(3)
O72 0.067(3) 0.067(3) 0.036(2) 0.010(2) -0.013(2) -0.025(2)
O81 0.060(3) 0.103(4) 0.065(3) -0.024(3) -0.002(3) -0.019(3)
O82 0.072(4) 0.073(4) 0.088(4) -0.020(3) -0.028(3) -0.004(3)
O91 0.069(3) 0.062(3) 0.058(3) 0.006(2) -0.018(2) -0.007(2)
O92 0.073(3) 0.055(3) 0.049(3) -0.001(2) -0.015(2) 0.004(2)
O101 0.042(2) 0.095(4) 0.050(3) 0.023(3) -0.0143(19) -0.020(2)
O102 0.042(2) 0.082(3) 0.042(2) -0.001(2) -0.0166(18) -0.004(2)
O111 0.089(4) 0.062(3) 0.059(3) 0.012(2) -0.019(3) -0.045(3)
O112 0.080(3) 0.072(3) 0.063(3) 0.015(3) -0.022(3) -0.044(3)
O121 0.069(3) 0.083(4) 0.049(3) 0.001(2) -0.009(2) -0.028(3)
O122 0.055(3) 0.096(4) 0.055(3) 0.020(3) -0.013(2) -0.033(3)
C11 0.055(3) 0.042(3) 0.037(3) 0.001(2) -0.010(2) -0.012(3)
C12 0.087(5) 0.040(4) 0.078(5) 0.019(3) -0.042(4) -0.022(4)
C21 0.061(4) 0.059(4) 0.048(4) 0.002(3) -0.014(3) -0.032(3)
C22 0.066(4) 0.065(4) 0.059(4) 0.008(3) -0.024(3) -0.033(4)
C31 0.048(3) 0.052(4) 0.053(4) 0.011(3) -0.006(3) -0.011(3)
C32 0.070(5) 0.073(5) 0.069(5) 0.026(4) -0.011(4) -0.003(4)
C41 0.043(3) 0.051(3) 0.034(3) 0.003(2) -0.009(2) -0.014(3)
C42 0.055(4) 0.088(5) 0.043(3) 0.000(3) -0.013(3) -0.031(4)
C51 0.063(4) 0.051(4) 0.058(4) 0.009(3) -0.007(3) -0.015(3)
C52 0.108(7) 0.090(7) 0.065(5) 0.022(5) -0.016(5) -0.050(6)
C61 0.050(4) 0.046(3) 0.057(4) 0.008(3) -0.010(3) -0.007(3)
C62 0.072(5) 0.075(6) 0.072(5) 0.023(4) -0.014(4) -0.025(4)
C71 0.039(3) 0.056(4) 0.043(3) 0.008(3) -0.009(2) -0.010(3)
C72 0.046(3) 0.075(5) 0.042(3) 0.007(3) -0.011(3) -0.024(3)
C81 0.061(4) 0.054(4) 0.053(4) -0.002(3) -0.002(3) -0.016(3)
C82 0.074(5) 0.093(7) 0.062(5) -0.023(5) -0.003(4) -0.011(5)
C91 0.048(3) 0.045(3) 0.047(3) 0.004(3) -0.008(3) -0.013(3)
C92 0.089(6) 0.058(4) 0.057(4) -0.004(4) -0.012(4) -0.020(4)
C101 0.037(3) 0.051(3) 0.043(3) -0.002(3) -0.010(2) -0.004(2)
C102 0.050(4) 0.086(5) 0.051(4) 0.003(4) -0.009(3) -0.007(4)
C111 0.057(4) 0.050(4) 0.060(4) 0.009(3) -0.011(3) -0.030(3)
C112 0.081(6) 0.078(6) 0.093(6) 0.033(5) -0.030(5) -0.046(5)
C121 0.050(3) 0.052(4) 0.045(3) -0.003(3) -0.001(3) -0.013(3)
C122 0.069(5) 0.079(5) 0.057(4) 0.008(4) -0.008(4) -0.031(4)
F11 0.312(13) 0.258(12) 0.092(5) 0.002(6) -0.069(7) 0.195(11)
F12 0.225(9) 0.250(10) 0.150(7) 0.146(8) -0.119(7) -0.163(9)
F13 0.235(8) 0.092(4) 0.106(4) 0.039(4) -0.113(5) -0.067(5)
F21 0.176(7) 0.082(4) 0.273(10) 0.060(5) -0.141(7) -0.075(5)
F22 0.086(4) 0.213(9) 0.184(7) -0.104(7) 0.035(5) -0.094(5)
F23 0.152(6) 0.193(7) 0.086(4) 0.037(4) -0.059(4) -0.127(6)
F31 0.190(8) 0.257(11) 0.085(5) 0.001(6) -0.061(5) 0.081(8)
F32 0.103(5) 0.085(5) 0.412(17) 0.087(7) -0.084(8) -0.016(4)
F33 0.068(3) 0.148(6) 0.120(5) 0.045(4) -0.016(3) 0.015(3)
F41 0.209(8) 0.143(6) 0.158(6) 0.060(5) -0.150(7) -0.066(6)
F42 0.117(5) 0.244(9) 0.083(4) -0.082(5) 0.003(4) -0.075(6)
F43 0.109(4) 0.169(6) 0.084(4) -0.003(4) -0.024(3) -0.096(4)
F51 0.437(19) 0.179(8) 0.081(5) -0.025(5) 0.076(8) -0.182(11)
F52 0.40(2) 0.125(7) 0.179(10) 0.069(7) 0.090(11) -0.047(10)
F53 0.200(10) 0.53(2) 0.229(12) 0.250(15) -0.096(9) -0.251(14)
F61 0.270(12) 0.222(10) 0.074(4) 0.047(5) -0.052(6) -0.127(9)
F62 0.083(5) 0.292(12) 0.279(12) 0.209(11) -0.038(6) -0.082(6)
F63 0.348(14) 0.050(3) 0.175(8) 0.022(4) 0.108(9) -0.029(5)
F71 0.164(6) 0.110(4) 0.067(3) -0.027(3) 0.000(4) -0.048(4)
F72 0.081(4) 0.202(7) 0.083(4) 0.063(4) -0.033(3) -0.002(4)
F73 0.091(3) 0.154(5) 0.049(2) 0.023(3) -0.005(2) -0.073(4)
F81 0.111(6) 0.337(15) 0.126(6) -0.109(8) 0.055(5) -0.072(7)
F82 0.119(6) 0.365(16) 0.092(5) -0.099(7) -0.030(4) 0.011(7)
F83 0.56(3) 0.080(5) 0.111(6) -0.042(4) 0.011(10) -0.072(9)
F91 0.090(4) 0.107(5) 0.243(10) -0.072(6) -0.018(5) 0.014(4)
F92 0.308(11) 0.060(3) 0.066(3) 0.014(3) 0.013(5) 0.016(5)
F93 0.169(6) 0.064(3) 0.078(3) -0.015(3) -0.033(4) -0.023(3)
F101 0.069(3) 0.274(10) 0.078(4) 0.004(5) -0.001(3) -0.081(5)
F102 0.136(5) 0.114(5) 0.089(4) -0.011(3) 0.045(4) 0.027(4)
F103 0.100(4) 0.133(5) 0.075(3) 0.050(3) -0.007(3) -0.023(4)
F111 0.183(8) 0.217(10) 0.129(6) 0.032(6) 0.025(6) -0.134(8)
F112 0.115(5) 0.078(4) 0.337(13) 0.089(6) -0.074(7) -0.051(4)
F113 0.098(4) 0.099(4) 0.140(5) 0.036(4) -0.049(4) -0.066(3)
F121 0.054(3) 0.122(5) 0.171(6) 0.009(5) 0.016(3) -0.027(3)
F122 0.173(6) 0.160(6) 0.073(3) 0.043(4) -0.029(4) -0.116(5)
F123 0.107(4) 0.088(4) 0.089(4) -0.009(3) -0.021(3) -0.051(3)
N1 0.034(2) 0.056(3) 0.049(3) 0.005(2) -0.009(2) -0.012(2)
N2 0.059(3) 0.041(3) 0.051(3) 0.005(2) -0.009(2) -0.020(2)
N3 0.065(4) 0.069(4) 0.085(5) -0.005(4) -0.014(4) 0.005(3)
N4 0.077(4) 0.086(5) 0.072(4) 0.028(4) -0.029(3) -0.040(4)
N5 0.050(3) 0.066(4) 0.067(4) 0.013(3) -0.009(3) 0.005(3)
N6 0.078(4) 0.077(4) 0.066(4) 0.003(3) -0.018(3) -0.037(4)
C01 0.053(4) 0.080(5) 0.067(5) -0.015(4) -0.013(3) 0.008(4)
C02 0.082(6) 0.066(5) 0.092(6) -0.010(5) -0.016(5) -0.001(4)
C03 0.102(7) 0.048(4) 0.066(5) 0.000(4) 0.000(4) -0.019(4)
C04 0.073(5) 0.065(5) 0.111(7) 0.020(5) -0.045(5) -0.041(4)
C05 0.047(4) 0.077(6) 0.122(8) 0.022(5) -0.017(4) -0.024(4)
C06 0.090(6) 0.092(7) 0.067(5) 0.006(5) -0.034(5) 0.005(5)
C07 0.106(7) 0.071(5) 0.064(5) 0.007(4) -0.025(5) -0.012(5)
C08 0.073(6) 0.145(11) 0.093(8) -0.013(7) -0.002(6) 0.026(7)
C09 0.057(5) 0.146(11) 0.140(11) 0.047(9) 0.018(6) 0.001(7)
C010 0.089(7) 0.161(11) 0.084(7) 0.034(7) 0.007(6) -0.054(7)
C011 0.105(7) 0.081(6) 0.096(7) 0.046(5) -0.036(6) -0.042(5)
C012 0.097(7) 0.063(5) 0.110(8) 0.003(5) -0.018(6) 0.006(5)
C013 0.072(6) 0.124(9) 0.074(6) 0.011(6) -0.028(5) 0.006(6)
C014 0.091(7) 0.140(11) 0.121(9) 0.019(8) -0.043(7) -0.045(8)
C015 0.119(9) 0.126(9) 0.090(7) 0.008(6) -0.059(7) -0.049(8)
C016 0.115(9) 0.086(7) 0.149(11) -0.034(7) -0.020(8) -0.035(7)
C017 0.129(9) 0.058(5) 0.134(10) -0.020(6) -0.060(8) 0.004(6)
C018 0.082(6) 0.094(7) 0.130(9) 0.032(6) -0.052(6) -0.017(5)
C019 0.145(10) 0.089(7) 0.103(8) 0.009(6) -0.057(7) -0.066(7)
C020 0.070(5) 0.125(9) 0.071(6) 0.018(5) 0.000(4) 0.021(6)
C021 0.102(7) 0.108(8) 0.083(6) 0.019(6) -0.003(6) -0.045(6)
O1W 0.072(3) 0.072(3) 0.052(3) 0.006(2) -0.006(2) -0.031(3)
O2W 0.098(4) 0.053(3) 0.065(3) 0.004(2) 0.007(3) -0.024(3)
O3W 0.072(4) 0.101(5) 0.081(4) 0.023(3) -0.031(3) -0.039(3)
O4W 0.031(3) 0.059(4) 0.043(4) 0.008(3) -0.009(3) -0.020(3)
O4W' 0.048(6) 0.070(7) 0.029(5) -0.017(5) -0.023(4) 0.002(5)
O5W 0.065(3) 0.158(6) 0.044(3) 0.005(3) -0.015(2) -0.011(4)

loop_
_atom_type_symbol
_atom_type_description
_atom_type_scat_dispersion_real
_atom_type_scat_dispersion_imag
_atom_type_scat_source
C C 0.0033 0.0016 'International Tables Vol C Tables 4.2.6.8 and 6.1.1.4'
H H 0.0000 0.0000 'International Tables Vol C Tables 4.2.6.8 and 6.1.1.4'
N N 0.0061 0.0033 'International Tables Vol C Tables 4.2.6.8 and 6.1.1.4'
O O 0.0106 0.0060 'International Tables Vol C Tables 4.2.6.8 and 6.1.1.4'
F F 0.0171 0.0103 'International Tables Vol C Tables 4.2.6.8 and 6.1.1.4'
Ag Ag -0.8971 1.1015 'International Tables Vol C Tables 4.2.6.8 and 6.1.1.4'

loop_
_geom_angle_atom_site_label_1
_geom_angle_atom_site_label_2
_geom_angle_atom_site_label_3
_geom_angle
_geom_angle_site_symmetry_1
_geom_angle_site_symmetry_3
_geom_angle_publ_flag
O61 Ag1 O22 87.49(18) . . ?
O61 Ag1 C2 150.2(2) . . ?
O22 Ag1 C2 117.0(2) . . ?
O61 Ag1 C1 123.78(19) . . ?
O22 Ag1 C1 144.5(2) . . ?
C2 Ag1 C1 28.24(19) . . ?
O61 Ag1 Ag7 77.74(13) . . ?
O22 Ag1 Ag7 157.97(15) . . ?
C2 Ag1 Ag7 73.72(14) . . ?
C1 Ag1 Ag7 46.07(14) . . ?
O61 Ag1 Ag2 158.20(13) . . ?
O22 Ag1 Ag2 73.36(14) . . ?
C2 Ag1 Ag2 44.15(14) . . ?
C1 Ag1 Ag2 72.39(13) . . ?
Ag7 Ag1 Ag2 117.10(2) . . ?
O61 Ag1 Ag3 107.01(14) . . ?
O22 Ag1 Ag3 109.47(19) . . ?
C2 Ag1 Ag3 50.84(15) . . ?
C1 Ag1 Ag3 49.67(14) . . ?
Ag7 Ag1 Ag3 60.808(16) . . ?
Ag2 Ag1 Ag3 71.066(17) . . ?
C2 Ag2 O11 137.3(2) . . ?
C2 Ag2 O21 133.25(19) . . ?
O11 Ag2 O21 89.19(17) . . ?
C2 Ag2 Ag8 52.34(16) . . ?
O11 Ag2 Ag8 85.04(12) . . ?
O21 Ag2 Ag8 169.54(14) . . ?
C2 Ag2 Ag1 51.73(16) . . ?
O11 Ag2 Ag1 161.35(15) . . ?
O21 Ag2 Ag1 82.61(11) . . ?
Ag8 Ag2 Ag1 100.278(19) . . ?
C2 Ag2 Ag9 82.64(17) . . ?
O11 Ag2 Ag9 118.86(16) . . ?
O21 Ag2 Ag9 75.69(14) . . ?
Ag8 Ag2 Ag9 114.75(2) . . ?
Ag1 Ag2 Ag9 75.33(2) . . ?
C2 Ag2 Ag5 45.54(17) . . ?
O11 Ag2 Ag5 112.54(14) . . ?
O21 Ag2 Ag5 133.35(14) . . ?
Ag8 Ag2 Ag5 57.095(17) . . ?
Ag1 Ag2 Ag5 84.965(17) . . ?
Ag9 Ag2 Ag5 57.672(19) . . ?
O31 Ag3 O82 102.5(2) . . ?
O31 Ag3 O101 92.94(16) . . ?
O82 Ag3 O101 88.5(2) . . ?
O31 Ag3 C1 136.5(2) . . ?
O82 Ag3 C1 114.5(2) . . ?
O101 Ag3 C1 109.40(19) . . ?
O31 Ag3 C2 109.1(2) . . ?
O82 Ag3 C2 137.3(2) . . ?
O101 Ag3 C2 117.06(19) . . ?
C1 Ag3 C2 27.52(18) . . ?
O31 Ag3 Ag6 132.99(12) . . ?
O82 Ag3 Ag6 72.45(15) . . ?
O101 Ag3 Ag6 132.51(11) . . ?
C1 Ag3 Ag6 48.66(14) . . ?
C2 Ag3 Ag6 65.08(14) . . ?
O31 Ag3 Ag8 81.15(13) . . ?
O82 Ag3 Ag8 112.16(17) . . ?
O101 Ag3 Ag8 159.24(14) . . ?
C1 Ag3 Ag8 64.66(14) . . ?
C2 Ag3 Ag8 48.31(13) . . ?
Ag6 Ag3 Ag8 60.081(16) . . ?
O31 Ag3 Ag7 163.24(14) . . ?
O82 Ag3 Ag7 88.60(15) . . ?
O101 Ag3 Ag7 74.59(11) . . ?
C1 Ag3 Ag7 43.52(14) . . ?
C2 Ag3 Ag7 68.50(12) . . ?
Ag6 Ag3 Ag7 62.188(16) . . ?
Ag8 Ag3 Ag7 106.512(18) . . ?
O31 Ag3 Ag1 110.46(16) . . ?
O82 Ag3 Ag1 141.24(15) . . ?
O101 Ag3 Ag1 70.32(14) . . ?
C1 Ag3 Ag1 49.73(14) . . ?
C2 Ag3 Ag1 46.81(13) . . ?
Ag6 Ag3 Ag1 97.902(19) . . ?
Ag8 Ag3 Ag1 92.991(19) . . ?
Ag7 Ag3 Ag1 55.152(15) . . ?
C1 Ag4 O92 123.8(2) . . ?
C1 Ag4 O42 119.4(2) . . ?
O92 Ag4 O42 107.44(19) . . ?
C1 Ag4 O122 122.0(2) . . ?
O92 Ag4 O122 95.6(2) . . ?
O42 Ag4 O122 77.75(17) . . ?
C1 Ag4 Ag5 63.95(16) . . ?
O92 Ag4 Ag5 88.64(12) . . ?
O42 Ag4 Ag5 152.12(13) . . ?
O122 Ag4 Ag5 78.15(12) . . ?
C1 Ag4 Ag7 48.94(16) . . ?
O92 Ag4 Ag7 119.33(14) . . ?
O42 Ag4 Ag7 80.05(11) . . ?
O122 Ag4 Ag7 142.97(15) . . ?
Ag5 Ag4 Ag7 112.29(2) . . ?
C1 Ag4 Ag6 51.08(16) . . ?
O92 Ag4 Ag6 168.38(12) . . ?
O42 Ag4 Ag6 83.01(14) . . ?
O122 Ag4 Ag6 81.50(14) . . ?
Ag5 Ag4 Ag6 79.764(19) . . ?
Ag7 Ag4 Ag6 66.628(18) . . ?
O72 Ag5 O121 86.91(17) . . ?
O72 Ag5 C2 120.21(18) . . ?
O121 Ag5 C2 131.3(2) . . ?
O72 Ag5 O91 94.70(17) . . ?
O121 Ag5 O91 100.81(19) . . ?
C2 Ag5 O91 114.72(19) . . ?
O72 Ag5 Ag4 167.00(13) . . ?
O121 Ag5 Ag4 85.84(12) . . ?
C2 Ag5 Ag4 72.48(13) . . ?
O91 Ag5 Ag4 76.11(12) . . ?
O72 Ag5 Ag8 91.50(13) . . ?
O121 Ag5 Ag8 94.85(14) . . ?
C2 Ag5 Ag8 49.36(14) . . ?
O91 Ag5 Ag8 163.42(13) . . ?
Ag4 Ag5 Ag8 99.86(2) . . ?
O72 Ag5 Ag9 77.55(12) . . ?
O121 Ag5 Ag9 150.01(14) . . ?
C2 Ag5 Ag9 78.54(15) . . ?
O91 Ag5 Ag9 55.93(13) . . ?
Ag4 Ag5 Ag9 103.92(2) . . ?
Ag8 Ag5 Ag9 110.86(2) . . ?
O72 Ag5 Ag2 81.69(12) . . ?
O121 Ag5 Ag2 146.07(14) . . ?
C2 Ag5 Ag2 39.89(14) . . ?
O91 Ag5 Ag2 111.86(13) . . ?
Ag4 Ag5 Ag2 110.114(19) . . ?
Ag8 Ag5 Ag2 53.905(15) . . ?
Ag9 Ag5 Ag2 56.966(18) . . ?
O111 Ag6 C1 139.9(2) . . ?
O111 Ag6 O81 98.8(2) . . ?
C1 Ag6 O81 121.0(2) . . ?
O111 Ag6 Ag4 116.84(15) . . ?
C1 Ag6 Ag4 49.78(15) . . ?
O81 Ag6 Ag4 118.83(17) . . ?
O111 Ag6 Ag3 127.59(15) . . ?
C1 Ag6 Ag3 56.30(15) . . ?
O81 Ag6 Ag3 86.86(14) . . ?
Ag4 Ag6 Ag3 104.74(2) . . ?
O111 Ag6 Ag8 80.96(13) . . ?
C1 Ag6 Ag8 67.68(14) . . ?
O81 Ag6 Ag8 135.31(15) . . ?
Ag4 Ag6 Ag8 99.91(2) . . ?
Ag3 Ag6 Ag8 60.907(16) . . ?
O111 Ag6 Ag7 169.70(15) . . ?
C1 Ag6 Ag7 44.04(15) . . ?
O81 Ag6 Ag7 79.58(17) . . ?
Ag4 Ag6 Ag7 56.673(16) . . ?
Ag3 Ag6 Ag7 62.642(16) . . ?
Ag8 Ag6 Ag7 107.451(19) . . ?
C1 Ag7 O41 127.15(19) . . ?
C1 Ag7 O102 126.87(19) . . ?
O41 Ag7 O102 93.53(15) . . ?
C1 Ag7 O62 123.4(2) . . ?
O41 Ag7 O62 92.48(19) . . ?
O102 Ag7 O62 80.2(2) . . ?
C1 Ag7 Ag4 50.16(16) . . ?
O41 Ag7 Ag4 83.20(10) . . ?
O102 Ag7 Ag4 168.67(13) . . ?
O62 Ag7 Ag4 110.67(15) . . ?
C1 Ag7 Ag1 55.97(16) . . ?
O41 Ag7 Ag1 162.48(12) . . ?
O102 Ag7 Ag1 95.99(11) . . ?
O62 Ag7 Ag1 74.76(16) . . ?
Ag4 Ag7 Ag1 90.05(2) . . ?
C1 Ag7 Ag6 46.16(17) . . ?
O41 Ag7 Ag6 90.54(11) . . ?
O102 Ag7 Ag6 112.67(13) . . ?
O62 Ag7 Ag6 166.54(16) . . ?
Ag4 Ag7 Ag6 56.699(16) . . ?
Ag1 Ag7 Ag6 99.255(18) . . ?
C1 Ag7 Ag3 52.34(16) . . ?
O41 Ag7 Ag3 132.92(12) . . ?
O102 Ag7 Ag3 75.35(11) . . ?
O62 Ag7 Ag3 128.74(13) . . ?
Ag4 Ag7 Ag3 98.924(18) . . ?
Ag1 Ag7 Ag3 64.040(18) . . ?
Ag6 Ag7 Ag3 55.170(15) . . ?
O112 Ag8 C2 136.7(2) . . ?
O112 Ag8 O32 93.5(2) . . ?
C2 Ag8 O32 123.10(19) . . ?
O112 Ag8 O12 86.19(17) . . ?
C2 Ag8 O12 119.85(19) . . ?
O32 Ag8 O12 79.5(2) . . ?
O112 Ag8 Ag2 154.23(15) . . ?
C2 Ag8 Ag2 47.15(15) . . ?
O32 Ag8 Ag2 101.20(14) . . ?
O12 Ag8 Ag2 75.95(11) . . ?
O112 Ag8 Ag6 79.72(13) . . ?
C2 Ag8 Ag6 67.27(15) . . ?
O32 Ag8 Ag6 109.93(16) . . ?
O12 Ag8 Ag6 163.36(12) . . ?
Ag2 Ag8 Ag6 114.090(19) . . ?
O112 Ag8 Ag5 95.14(15) . . ?
C2 Ag8 Ag5 51.45(16) . . ?
O32 Ag8 Ag5 170.10(15) . . ?
O12 Ag8 Ag5 96.20(13) . . ?
Ag2 Ag8 Ag5 69.000(19) . . ?
Ag6 Ag8 Ag5 76.466(17) . . ?
O112 Ag8 Ag3 127.22(14) . . ?
C2 Ag8 Ag3 55.98(16) . . ?
O32 Ag8 Ag3 73.81(12) . . ?
O12 Ag8 Ag3 137.61(12) . . ?
Ag2 Ag8 Ag3 77.639(18) . . ?
Ag6 Ag8 Ag3 59.012(16) . . ?
Ag5 Ag8 Ag3 104.499(18) . . ?
O71 Ag9 O51 162.6(2) . . ?
O71 Ag9 Ag2 74.42(17) . . ?
O51 Ag9 Ag2 94.48(16) . . ?
O71 Ag9 Ag5 79.79(15) . . ?
O51 Ag9 Ag5 108.14(16) . . ?
Ag2 Ag9 Ag5 65.363(19) . . ?
O2W Ag10 O12 93.93(19) . . ?
O2W Ag10 O1W 118.94(19) . . ?
O12 Ag10 O1W 115.73(17) . . ?
O2W Ag10 O1W 159.69(18) . 2 ?
O12 Ag10 O1W 82.91(17) . 2 ?
O1W Ag10 O1W 80.03(18) . 2 ?
O3W Ag11 O122 116.67(19) . . ?
O3W Ag11 O4W 91.4(2) . . ?
O122 Ag11 O4W 134.1(2) . . ?
O3W Ag11 O42 134.3(2) . . ?
O122 Ag11 O42 76.91(15) . . ?
O4W Ag11 O42 109.9(2) . . ?
N2 Ag12 N2 180.00(5) . 2_665 ?
N2 Ag12 N1 94.7(2) . . ?
N2 Ag12 N1 85.3(2) 2_665 . ?
N2 Ag12 N1 85.3(2) . 2_665 ?
N2 Ag12 N1 94.7(2) 2_665 2_665 ?
N1 Ag12 N1 180.00(7) . 2_665 ?
N5 Ag13 N4 83.9(3) . . ?
N5 Ag13 N3 177.5(3) . . ?
N4 Ag13 N3 95.3(3) . . ?
N5 Ag13 N6 95.6(3) . . ?
N4 Ag13 N6 152.6(3) . . ?
N3 Ag13 N6 84.0(3) . . ?
C2 C1 Ag7 145.4(5) . . ?
C2 C1 Ag4 127.2(5) . . ?
Ag7 C1 Ag4 80.89(19) . . ?
C2 C1 Ag6 113.1(5) . . ?
Ag7 C1 Ag6 89.8(2) . . ?
Ag4 C1 Ag6 79.1(2) . . ?
C2 C1 Ag3 77.7(4) . . ?
Ag7 C1 Ag3 84.1(2) . . ?
Ag4 C1 Ag3 150.1(3) . . ?
Ag6 C1 Ag3 75.04(19) . . ?
C2 C1 Ag1 70.2(4) . . ?
Ag7 C1 Ag1 78.0(2) . . ?
Ag4 C1 Ag1 120.8(3) . . ?
Ag6 C1 Ag1 153.7(3) . . ?
Ag3 C1 Ag1 80.59(18) . . ?
C1 C2 Ag2 165.7(5) . . ?
C1 C2 Ag8 112.0(5) . . ?
Ag2 C2 Ag8 80.51(18) . . ?
C1 C2 Ag5 94.7(5) . . ?
Ag2 C2 Ag5 94.6(2) . . ?
Ag8 C2 Ag5 79.19(19) . . ?
C1 C2 Ag1 81.6(4) . . ?
Ag2 C2 Ag1 84.1(2) . . ?
Ag8 C2 Ag1 149.6(3) . . ?
Ag5 C2 Ag1 128.4(3) . . ?
C1 C2 Ag3 74.8(4) . . ?
Ag2 C2 Ag3 102.8(2) . . ?
Ag8 C2 Ag3 75.72(18) . . ?
Ag5 C2 Ag3 146.5(3) . . ?
Ag1 C2 Ag3 82.35(19) . . ?
C11 O11 Ag2 119.6(4) . . ?
C11 O12 Ag8 120.9(4) . . ?
C11 O12 Ag10 135.1(4) . . ?
Ag8 O12 Ag10 97.81(17) . . ?
C21 O21 Ag2 116.4(4) . . ?
C21 O22 Ag1 127.5(4) . . ?
C31 O31 Ag3 117.3(4) . . ?
C31 O32 Ag8 121.6(4) . . ?
C41 O41 Ag7 120.5(4) . . ?
C41 O42 Ag4 124.5(4) . . ?
C41 O42 Ag11 137.7(4) . . ?
Ag4 O42 Ag11 97.73(15) . . ?
C51 O51 Ag9 99.8(5) . . ?
C61 O61 Ag1 116.5(4) . . ?
C61 O62 Ag7 115.4(4) . . ?
C71 O71 Ag9 126.0(4) . . ?
C71 O72 Ag5 124.0(4) . . ?
C81 O81 Ag6 113.7(5) . . ?
C81 O82 Ag3 128.8(5) . . ?
C91 O91 Ag5 126.3(4) . . ?
C91 O92 Ag4 118.0(4) . . ?
C101 O101 Ag3 121.1(4) . . ?
C101 O102 Ag7 118.6(4) . . ?
C111 O111 Ag6 125.1(4) . . ?
C111 O112 Ag8 124.4(4) . . ?
C121 O121 Ag5 120.6(4) . . ?
C121 O122 Ag11 133.1(4) . . ?
C121 O122 Ag4 127.0(4) . . ?
Ag11 O122 Ag4 99.83(17) . . ?
O11 C11 O12 128.0(6) . . ?
O11 C11 C12 115.9(6) . . ?
O12 C11 C12 115.9(5) . . ?
F11 C12 F13 106.4(8) . . ?
F11 C12 F12 100.6(9) . . ?
F13 C12 F12 102.7(7) . . ?
F11 C12 C11 111.3(6) . . ?
F13 C12 C11 117.8(5) . . ?
F12 C12 C11 116.2(6) . . ?
O22 C21 O21 130.0(6) . . ?
O22 C21 C22 114.8(6) . . ?
O21 C21 C22 115.2(5) . . ?
F22 C22 F23 105.6(7) . . ?
F22 C22 F21 103.6(8) . . ?
F23 C22 F21 104.3(7) . . ?
F22 C22 C21 113.4(5) . . ?
F23 C22 C21 116.0(5) . . ?
F21 C22 C21 112.8(5) . . ?
O32 C31 O31 128.1(6) . . ?
O32 C31 C32 115.9(6) . . ?
O31 C31 C32 115.9(5) . . ?
F31 C32 F33 103.2(7) . . ?
F31 C32 F32 108.3(9) . . ?
F33 C32 F32 102.6(7) . . ?
F31 C32 C31 112.1(6) . . ?
F33 C32 C31 116.2(5) . . ?
F32 C32 C31 113.6(6) . . ?
O41 C41 O42 129.3(6) . . ?
O41 C41 C42 116.1(5) . . ?
O42 C41 C42 114.5(5) . . ?
F41 C42 F43 108.2(6) . . ?
F41 C42 F42 104.5(7) . . ?
F43 C42 F42 103.3(6) . . ?
F41 C42 C41 111.5(5) . . ?
F43 C42 C41 114.9(5) . . ?
F42 C42 C41 113.6(5) . . ?
O52 C51 O51 128.5(7) . . ?
O52 C51 C52 113.7(7) . . ?
O51 C51 C52 117.8(7) . . ?
F51 C52 F53 103.0(11) . . ?
F51 C52 F52 99.7(9) . . ?
F53 C52 F52 103.1(11) . . ?
F51 C52 C51 117.3(7) . . ?
F53 C52 C51 115.3(7) . . ?
F52 C52 C51 116.1(7) . . ?
O61 C61 O62 131.4(6) . . ?
O61 C61 C62 115.8(6) . . ?
O62 C61 C62 112.8(6) . . ?
F62 C62 F63 107.3(9) . . ?
F62 C62 F61 103.1(8) . . ?
F63 C62 F61 99.3(8) . . ?
F62 C62 C61 115.6(6) . . ?
F63 C62 C61 113.9(6) . . ?
F61 C62 C61 115.8(6) . . ?
O72 C71 O71 129.5(6) . . ?
O72 C71 C72 116.2(5) . . ?
O71 C71 C72 114.3(6) . . ?
F72 C72 F73 110.1(6) . . ?
F72 C72 F71 105.5(6) . . ?
F73 C72 F71 103.8(5) . . ?
F72 C72 C71 111.5(5) . . ?
F73 C72 C71 112.9(5) . . ?
F71 C72 C71 112.6(5) . . ?
O82 C81 O81 129.5(7) . . ?
O82 C81 C82 115.8(7) . . ?
O81 C81 C82 114.7(7) . . ?
F83 C82 F81 100.1(10) . . ?
F83 C82 F82 102.1(10) . . ?
F81 C82 F82 104.9(8) . . ?
F83 C82 C81 113.7(6) . . ?
F81 C82 C81 115.8(7) . . ?
F82 C82 C81 117.9(6) . . ?
O91 C91 O92 130.8(6) . . ?
O91 C91 C92 115.0(6) . . ?
O92 C91 C92 114.1(5) . . ?
F92 C92 F93 108.8(6) . . ?
F92 C92 F91 98.6(8) . . ?
F93 C92 F91 101.1(7) . . ?
F92 C92 C91 116.1(5) . . ?
F93 C92 C91 117.4(5) . . ?
F91 C92 C91 112.2(5) . . ?
O102 C101 O101 129.3(6) . . ?
O102 C101 C102 116.7(5) . . ?
O101 C101 C102 113.9(5) . . ?
F103 C102 F102 104.0(6) . . ?
F103 C102 F101 106.2(6) . . ?
F102 C102 F101 105.1(7) . . ?
F103 C102 C101 114.6(5) . . ?
F102 C102 C101 111.7(5) . . ?
F101 C102 C101 114.2(5) . . ?
O111 C111 O112 129.6(6) . . ?
O111 C111 C112 116.1(6) . . ?
O112 C111 C112 114.3(6) . . ?
F112 C112 F113 112.8(7) . . ?
F112 C112 F111 98.5(8) . . ?
F113 C112 F111 101.1(7) . . ?
F112 C112 C111 113.1(6) . . ?
F113 C112 C111 116.2(5) . . ?
F111 C112 C111 113.0(6) . . ?
O121 C121 O122 127.7(6) . . ?
O121 C121 C122 117.3(6) . . ?
O122 C121 C122 114.9(6) . . ?
F121 C122 F123 106.3(6) . . ?
F121 C122 F122 106.3(7) . . ?
F123 C122 F122 105.5(6) . . ?
F121 C122 C121 111.6(5) . . ?
F123 C122 C121 112.5(5) . . ?
F122 C122 C121 114.0(5) . . ?
C01 N1 C05 111.4(6) . . ?
C01 N1 C06 109.2(6) . . ?
C05 N1 C06 109.2(7) . . ?
C01 N1 Ag12 111.2(4) . . ?
C05 N1 Ag12 101.9(4) . . ?
C06 N1 Ag12 113.9(5) . . ?
C07 N2 C03 108.7(6) . . ?
C07 N2 C04 109.5(6) . . ?
C03 N2 C04 112.4(7) . . ?
C07 N2 Ag12 114.7(5) . . ?
C03 N2 Ag12 109.7(4) . . ?
C04 N2 Ag12 101.8(4) . . ?
C08 N3 C018 111.8(8) . . ?
C08 N3 C017 110.6(9) . . ?
C018 N3 C017 106.2(8) . . ?
C08 N3 Ag13 110.3(6) . . ?
C018 N3 Ag13 114.0(6) . . ?
C017 N3 Ag13 103.7(6) . . ?
C011 N4 C019 111.0(8) . . ?
C011 N4 C010 109.0(7) . . ?
C019 N4 C010 112.7(8) . . ?
C011 N4 Ag13 101.5(5) . . ?
C019 N4 Ag13 111.1(5) . . ?
C010 N4 Ag13 110.9(6) . . ?
C012 N5 C020 108.5(8) . . ?
C012 N5 C013 107.7(8) . . ?
C020 N5 C013 110.3(7) . . ?
C012 N5 Ag13 104.8(5) . . ?
C020 N5 Ag13 115.1(5) . . ?
C013 N5 Ag13 110.1(6) . . ?
C015 N6 C016 107.9(9) . . ?
C015 N6 C021 112.1(8) . . ?
C016 N6 C021 110.5(9) . . ?
C015 N6 Ag13 109.8(6) . . ?
C016 N6 Ag13 102.9(6) . . ?
C021 N6 Ag13 113.2(6) . . ?
N1 C01 C02 110.4(6) . . ?
C03 C02 C01 116.7(7) . . ?
N2 C03 C02 111.0(7) . . ?
C05 C04 N2 112.2(7) 2_665 . ?
N1 C05 C04 112.4(7) . 2_665 ?
N3 C08 C09 114.3(10) . . ?
C010 C09 C08 116.7(10) . . ?
N4 C010 C09 114.0(8) . . ?
N4 C011 C012 111.4(7) . . ?
N5 C012 C011 113.4(8) . . ?
N5 C013 C014 113.4(8) . . ?
C013 C014 C015 116.5(9) . . ?
N6 C015 C014 114.1(9) . . ?
N6 C016 C017 110.0(9) . . ?
N3 C017 C016 113.0(8) . . ?
Ag10 O1W Ag10 99.97(18) . 2 ?
O4W' O4W Ag11 84.4(5) . . ?

loop_
_geom_bond_atom_site_label_1
_geom_bond_atom_site_label_2
_geom_bond_distance
_geom_bond_site_symmetry_2
_geom_bond_publ_flag
Ag1 O61 2.299(5) . ?
Ag1 O22 2.329(5) . ?
Ag1 C2 2.410(6) . ?
Ag1 C1 2.534(6) . ?
Ag1 Ag7 2.9901(7) . ?
Ag1 Ag2 3.0535(7) . ?
Ag1 Ag3 3.2758(8) . ?
Ag2 C2 2.138(6) . ?
Ag2 O11 2.265(5) . ?
Ag2 O21 2.313(5) . ?
Ag2 Ag8 2.8767(7) . ?
Ag2 Ag9 3.0654(9) . ?
Ag2 Ag5 3.3236(7) . ?
Ag3 O31 2.312(5) . ?
Ag3 O82 2.335(6) . ?
Ag3 O101 2.389(4) . ?
Ag3 C1 2.531(6) . ?
Ag3 C2 2.563(6) . ?
Ag3 Ag6 2.9397(7) . ?
Ag3 Ag8 2.9964(7) . ?
Ag3 Ag7 3.1807(7) . ?
Ag4 C1 2.242(6) . ?
Ag4 O92 2.266(5) . ?
Ag4 O42 2.387(5) . ?
Ag4 O122 2.395(5) . ?
Ag4 Ag5 2.8693(7) . ?
Ag4 Ag7 2.8832(6) . ?
Ag4 Ag6 2.8841(7) . ?
Ag5 O72 2.316(4) . ?
Ag5 O121 2.337(5) . ?
Ag5 C2 2.380(6) . ?
Ag5 O91 2.419(5) . ?
Ag5 Ag8 2.9889(7) . ?
Ag5 Ag9 3.0897(9) . ?
Ag6 O111 2.225(5) . ?
Ag6 C1 2.285(6) . ?
Ag6 O81 2.287(5) . ?
Ag6 Ag8 2.9721(7) . ?
Ag6 Ag7 3.1676(7) . ?
Ag7 C1 2.202(6) . ?
Ag7 O41 2.378(4) . ?
Ag7 O102 2.382(4) . ?
Ag7 O62 2.393(5) . ?
Ag8 O112 2.262(5) . ?
Ag8 C2 2.309(6) . ?
Ag8 O32 2.395(5) . ?
Ag8 O12 2.410(4) . ?
Ag9 O71 2.186(5) . ?
Ag9 O51 2.250(6) . ?
Ag10 O2W 2.355(6) . ?
Ag10 O12 2.439(4) . ?
Ag10 O1W 2.454(5) . ?
Ag10 O1W 2.599(6) 2 ?
Ag11 O3W 2.323(6) . ?
Ag11 O122 2.371(5) . ?
Ag11 O4W 2.388(7) . ?
Ag11 O42 2.454(4) . ?
Ag12 N2 2.185(5) . ?
Ag12 N2 2.185(5) 2_665 ?
Ag12 N1 2.187(5) . ?
Ag12 N1 2.187(5) 2_665 ?
Ag13 N5 2.193(6) . ?
Ag13 N4 2.194(7) . ?
Ag13 N3 2.195(6) . ?
Ag13 N6 2.224(7) . ?
C1 C2 1.212(8) . ?
O11 C11 1.236(7) . ?
O12 C11 1.238(8) . ?
O21 C21 1.235(8) . ?
O22 C21 1.228(8) . ?
O31 C31 1.254(8) . ?
O32 C31 1.227(8) . ?
O41 C41 1.218(7) . ?
O42 C41 1.234(7) . ?
O51 C51 1.242(9) . ?
O52 C51 1.203(9) . ?
O61 C61 1.214(8) . ?
O62 C61 1.238(8) . ?
O71 C71 1.252(8) . ?
O72 C71 1.229(8) . ?
O81 C81 1.237(9) . ?
O82 C81 1.224(9) . ?
O91 C91 1.229(8) . ?
O92 C91 1.231(8) . ?
O101 C101 1.246(7) . ?
O102 C101 1.229(7) . ?
O111 C111 1.217(8) . ?
O112 C111 1.238(8) . ?
O121 C121 1.226(8) . ?
O122 C121 1.242(8) . ?
C11 C12 1.485(7) . ?
C12 F11 1.291(5) . ?
C12 F13 1.296(4) . ?
C12 F12 1.306(5) . ?
C21 C22 1.510(7) . ?
C22 F22 1.300(5) . ?
C22 F23 1.306(4) . ?
C22 F21 1.308(5) . ?
C31 C32 1.498(8) . ?
C32 F31 1.309(5) . ?
C32 F33 1.310(5) . ?
C32 F32 1.314(5) . ?
C41 C42 1.511(7) . ?
C42 F41 1.312(5) . ?
C42 F43 1.314(4) . ?
C42 F42 1.317(5) . ?
C51 C52 1.479(8) . ?
C52 F51 1.294(5) . ?
C52 F53 1.303(5) . ?
C52 F52 1.308(5) . ?
C61 C62 1.490(8) . ?
C62 F62 1.299(5) . ?
C62 F63 1.303(5) . ?
C62 F61 1.309(5) . ?
C71 C72 1.523(7) . ?
C72 F72 1.307(4) . ?
C72 F73 1.312(4) . ?
C72 F71 1.319(4) . ?
C81 C82 1.469(8) . ?
C82 F83 1.298(5) . ?
C82 F81 1.304(5) . ?
C82 F82 1.309(5) . ?
C91 C92 1.509(8) . ?
C92 F92 1.306(4) . ?
C92 F93 1.315(4) . ?
C92 F91 1.322(5) . ?
C101 C102 1.508(7) . ?
C102 F103 1.314(4) . ?
C102 F102 1.314(5) . ?
C102 F101 1.314(5) . ?
C111 C112 1.501(8) . ?
C112 F112 1.308(5) . ?
C112 F113 1.310(5) . ?
C112 F111 1.317(5) . ?
C121 C122 1.525(8) . ?
C122 F121 1.317(5) . ?
C122 F123 1.318(5) . ?
C122 F122 1.324(4) . ?
N1 C01 1.472(9) . ?
N1 C05 1.478(9) . ?
N1 C06 1.478(9) . ?
N2 C07 1.467(9) . ?
N2 C03 1.483(9) . ?
N2 C04 1.492(9) . ?
N3 C08 1.453(13) . ?
N3 C018 1.469(12) . ?
N3 C017 1.506(13) . ?
N4 C011 1.465(11) . ?
N4 C019 1.507(12) . ?
N4 C010 1.508(13) . ?
N5 C012 1.438(12) . ?
N5 C020 1.465(10) . ?
N5 C013 1.470(11) . ?
N6 C015 1.444(11) . ?
N6 C016 1.470(13) . ?
N6 C021 1.471(11) . ?
C01 C02 1.592(13) . ?
C02 C03 1.574(13) . ?
C04 C05 1.479(13) 2_665 ?
C05 C04 1.479(13) 2_665 ?
C08 C09 1.529(18) . ?
C09 C010 1.522(16) . ?
C011 C012 1.517(14) . ?
C013 C014 1.546(16) . ?
C014 C015 1.564(17) . ?
C016 C017 1.518(15) . ?
O1W Ag10 2.599(6) 2 ?
O4W O4W' 1.445(14) . ?
